data_4321051
loop_
_publ_author_name
'Anna C. Hillier'
'Sung-Ying Liu'
'Andrea Sella'
'Mark R. J. Elsegood'

_publ_section_title
;
 Lanthanide Chalcogenolate Complexes: Synthesis and Crystal Structures of
 the Isoleptic Series [Sm(TpMe,Me)2ER] (E = O, S, Se, Te;
 TpMe,Me=tris-3,5-Dimethylpyrazolylborate)
;
_journal_name_full 'Inorganic Chemistry'
_journal_page_first 2635
_journal_page_last 2644
_journal_paper_doi 10.1021/ic9914793
_journal_volume 39
_journal_year 2000
_chemical_formula_sum 'C43 H57 B2 N12 Se Sm'
_chemical_formula_weight 992.94
_chemical_name_systematic
;
 ?
;
_space_group_IT_number 2
_symmetry_cell_setting triclinic
_symmetry_space_group_name_Hall '-P 1'
_symmetry_space_group_name_H-M 'P -1'
_atom_sites_solution_hydrogens geom
_atom_sites_solution_primary direct
_atom_sites_solution_secondary difmap
_audit_creation_method SHELXL-97
_cell_angle_alpha 79.443(2)
_cell_angle_beta 77.428(2)
_cell_angle_gamma 89.827(2)
_cell_formula_units_Z 4
_cell_length_a 10.7819(6)
_cell_length_b 19.3011(10)
_cell_length_c 23.0235(12)
_cell_measurement_reflns_used 21830
_cell_measurement_temperature 160(2)
_cell_measurement_theta_max 28.80
_cell_measurement_theta_min 2.76
_cell_volume 4593.8(4)
_computing_cell_refinement 'local programs'
_computing_data_collection 'Bruker SMART'
_computing_data_reduction 'Bruker SAINT'
_computing_molecular_graphics 'Bruker SHELXTL'
_computing_publication_material 'SHELXTL and local programs'
_computing_structure_refinement 'Bruker SHELXTL'
_computing_structure_solution 'Bruker SHELXTL'
_diffrn_ambient_temperature 160(2)
_diffrn_measured_fraction_theta_full 0.985
_diffrn_measured_fraction_theta_max 0.883
_diffrn_measurement_device_type 'Bruker SMART CCD diffractometer'
_diffrn_measurement_method '\w rotation with narrow frames'
_diffrn_radiation_monochromator graphite
_diffrn_radiation_source 'fine-focus sealed tube'
_diffrn_radiation_type MoK\a
_diffrn_radiation_wavelength 0.71073
_diffrn_reflns_av_R_equivalents 0.0191
_diffrn_reflns_av_sigmaI/netI 0.0411
_diffrn_reflns_limit_h_max 13
_diffrn_reflns_limit_h_min -13
_diffrn_reflns_limit_k_max 25
_diffrn_reflns_limit_k_min -26
_diffrn_reflns_limit_l_max 31
_diffrn_reflns_limit_l_min -30
_diffrn_reflns_number 37580
_diffrn_reflns_theta_full 26.00
_diffrn_reflns_theta_max 28.91
_diffrn_reflns_theta_min 1.85
_diffrn_standards_decay_% 0
_diffrn_standards_number 0
_exptl_absorpt_coefficient_mu 2.09
_exptl_absorpt_correction_T_max 0.728
_exptl_absorpt_correction_T_min 0.470
_exptl_absorpt_correction_type empirical
_exptl_crystal_colour yellow
_exptl_crystal_density_diffrn 1.421
_exptl_crystal_density_method 'not measured'
_exptl_crystal_description block
_exptl_crystal_F_000 2020
_exptl_crystal_size_max 0.42
_exptl_crystal_size_mid 0.26
_exptl_crystal_size_min 0.16
_refine_diff_density_max 0.720
_refine_diff_density_min -0.709
_refine_diff_density_rms 0.072
_refine_ls_extinction_coef 0.00010(3)
_refine_ls_extinction_expression Fc^*^=kFc[1+0.001xFc^2^\l^3^/sin(2\q)]^-1/4^
_refine_ls_extinction_method SHELXL
_refine_ls_goodness_of_fit_ref 0.922
_refine_ls_hydrogen_treatment mixed
_refine_ls_matrix_type full
_refine_ls_number_parameters 1100
_refine_ls_number_reflns 21400
_refine_ls_number_restraints 173
_refine_ls_restrained_S_all 0.926
_refine_ls_R_factor_all 0.0432
_refine_ls_R_factor_gt 0.0282
_refine_ls_shift/su_max 0.004
_refine_ls_shift/su_mean 0.000
_refine_ls_structure_factor_coef Fsqd
_refine_ls_weighting_details 'calc w=1/[\s^2^(Fo^2^)+(0.0367P)^2^+0.0000P] where P=(Fo^2^+2Fc^2^)/3'
_refine_ls_weighting_scheme calc
_refine_ls_wR_factor_gt 0.0626
_refine_ls_wR_factor_ref 0.0647
_reflns_number_gt 15804
_reflns_number_total 21400
_reflns_threshold_expression >2sigma(I)
_cod_data_source_file ic9914793_3.cif
_cod_data_source_block 3a
_cod_database_code 4321051

loop_
_symmetry_equiv_pos_as_xyz
'x, y, z'
'-x, -y, -z'

loop_
_atom_site_label
_atom_site_type_symbol
_atom_site_fract_x
_atom_site_fract_y
_atom_site_fract_z
_atom_site_U_iso_or_equiv
_atom_site_adp_type
_atom_site_occupancy
_atom_site_symmetry_multiplicity
_atom_site_calc_flag
_atom_site_refinement_flags
_atom_site_disorder_assembly
_atom_site_disorder_group
Sm1 Sm 0.808576(11) 0.242533(7) 0.097095(5) 0.01967(4) Uani 1 1 d . . .
N1 N 0.56287(19) 0.27306(11) 0.14386(9) 0.0259(5) Uani 1 1 d . . .
N2 N 0.61141(19) 0.33855(11) 0.11014(9) 0.0245(5) Uani 1 1 d . . .
C1 C 0.5081(2) 0.28477(15) 0.19888(12) 0.0304(6) Uani 1 1 d . . .
C2 C 0.5195(3) 0.35629(16) 0.20145(13) 0.0375(7) Uani 1 1 d . . .
H2 H 0.4877 0.3778 0.2354 0.045 Uiso 1 1 calc R . .
C3 C 0.5846(3) 0.38881(14) 0.14604(13) 0.0331(6) Uani 1 1 d . . .
C4 C 0.4425(3) 0.22620(17) 0.24762(13) 0.0431(8) Uani 1 1 d . . .
H4A H 0.4540 0.1815 0.2331 0.065 Uiso 1 1 calc R . .
H4B H 0.3516 0.2350 0.2584 0.065 Uiso 1 1 calc R . .
H4C H 0.4790 0.2237 0.2834 0.065 Uiso 1 1 calc R . .
C5 C 0.6225(3) 0.46465(15) 0.12164(15) 0.0517(9) Uani 1 1 d . . .
H5A H 0.5781 0.4827 0.0894 0.078 Uiso 1 1 calc R . .
H5B H 0.7145 0.4693 0.1053 0.078 Uiso 1 1 calc R . .
H5C H 0.5997 0.4918 0.1542 0.078 Uiso 1 1 calc R . .
N3 N 0.85576(18) 0.36004(11) 0.02490(9) 0.0234(4) Uani 1 1 d . . .
N4 N 0.74860(19) 0.39190(11) 0.01032(9) 0.0243(5) Uani 1 1 d . . .
C6 C 0.9569(2) 0.39840(13) -0.01155(11) 0.0250(5) Uani 1 1 d . . .
C7 C 0.9142(2) 0.45508(14) -0.04805(12) 0.0307(6) Uani 1 1 d . . .
H7 H 0.9656 0.4907 -0.0772 0.037 Uiso 1 1 calc R . .
C8 C 0.7832(3) 0.44953(14) -0.03376(12) 0.0294(6) Uani 1 1 d . . .
C9 C 1.0908(2) 0.37933(14) -0.01170(12) 0.0304(6) Uani 1 1 d . . .
H9A H 1.0990 0.3616 0.0299 0.046 Uiso 1 1 calc R . .
H9B H 1.1472 0.4211 -0.0291 0.046 Uiso 1 1 calc R . .
H9C H 1.1142 0.3427 -0.0361 0.046 Uiso 1 1 calc R . .
C10 C 0.6885(3) 0.49656(15) -0.05822(13) 0.0406(7) Uani 1 1 d . . .
H10A H 0.6314 0.4686 -0.0735 0.061 Uiso 1 1 calc R . .
H10B H 0.7334 0.5333 -0.0913 0.061 Uiso 1 1 calc R . .
H10C H 0.6389 0.5185 -0.0259 0.061 Uiso 1 1 calc R . .
N5 N 0.66472(19) 0.23186(11) 0.02766(9) 0.0255(5) Uani 1 1 d . . .
N6 N 0.59251(19) 0.28972(11) 0.01758(9) 0.0259(5) Uani 1 1 d . . .
C11 C 0.6286(3) 0.18401(15) -0.00150(12) 0.0320(6) Uani 1 1 d . . .
C12 C 0.5331(3) 0.21135(16) -0.03054(13) 0.0377(7) Uani 1 1 d . . .
H12 H 0.4912 0.1886 -0.0546 0.045 Uiso 1 1 calc R . .
C13 C 0.5116(2) 0.27766(16) -0.01732(12) 0.0344(7) Uani 1 1 d . . .
C14 C 0.6883(3) 0.11401(15) -0.00169(14) 0.0432(8) Uani 1 1 d . . .
H14A H 0.7728 0.1167 0.0073 0.065 Uiso 1 1 calc R . .
H14B H 0.6964 0.1013 -0.0416 0.065 Uiso 1 1 calc R . .
H14C H 0.6349 0.0781 0.0292 0.065 Uiso 1 1 calc R . .
C15 C 0.4147(3) 0.32894(18) -0.03450(15) 0.0498(8) Uani 1 1 d . . .
H15A H 0.3570 0.3382 0.0023 0.075 Uiso 1 1 calc R . .
H15B H 0.3658 0.3089 -0.0591 0.075 Uiso 1 1 calc R . .
H15C H 0.4579 0.3732 -0.0578 0.075 Uiso 1 1 calc R . .
B1 B 0.6160(3) 0.35667(16) 0.04088(13) 0.0261(6) Uani 1 1 d . . .
H1 H 0.5489 0.3909 0.0334 0.031 Uiso 1 1 calc R . .
N7 N 0.84161(19) 0.11597(10) 0.11795(9) 0.0251(5) Uani 1 1 d . . .
N8 N 0.95888(19) 0.08797(10) 0.10501(9) 0.0250(5) Uani 1 1 d . . .
C16 C 0.7587(2) 0.06281(13) 0.14854(11) 0.0272(6) Uani 1 1 d . . .
C17 C 0.8223(3) 0.00070(14) 0.15519(13) 0.0349(7) Uani 1 1 d . . .
H17 H 0.7867 -0.0446 0.1752 0.042 Uiso 1 1 calc R . .
C18 C 0.9478(3) 0.01742(14) 0.12711(13) 0.0336(6) Uani 1 1 d . . .
C19 C 0.6213(2) 0.07621(15) 0.16915(13) 0.0377(7) Uani 1 1 d . . .
H19A H 0.6019 0.0758 0.2128 0.057 Uiso 1 1 calc R . .
H19B H 0.5695 0.0394 0.1605 0.057 Uiso 1 1 calc R . .
H19C H 0.6023 0.1223 0.1477 0.057 Uiso 1 1 calc R . .
C20 C 1.0581(3) -0.02937(16) 0.11849(18) 0.0600(10) Uani 1 1 d . . .
H20A H 1.0980 -0.0233 0.0753 0.090 Uiso 1 1 calc R . .
H20B H 1.0285 -0.0786 0.1339 0.090 Uiso 1 1 calc R . .
H20C H 1.1202 -0.0169 0.1406 0.090 Uiso 1 1 calc R . .
N9 N 0.95834(19) 0.21178(11) -0.00089(9) 0.0246(5) Uani 1 1 d . . .
N10 N 1.05723(19) 0.16738(11) 0.00648(9) 0.0242(5) Uani 1 1 d . . .
C21 C 0.9728(2) 0.23242(14) -0.06128(11) 0.0281(6) Uani 1 1 d . . .
C22 C 1.0792(2) 0.20271(15) -0.09178(12) 0.0329(6) Uani 1 1 d . . .
H22 H 1.1103 0.2095 -0.1344 0.039 Uiso 1 1 calc R . .
C23 C 1.1305(2) 0.16177(14) -0.04837(12) 0.0295(6) Uani 1 1 d . . .
C24 C 0.8825(3) 0.27879(15) -0.09063(12) 0.0352(7) Uani 1 1 d . . .
H24A H 0.8223 0.2494 -0.1028 0.053 Uiso 1 1 calc R . .
H24B H 0.9306 0.3108 -0.1265 0.053 Uiso 1 1 calc R . .
H24C H 0.8357 0.3064 -0.0618 0.053 Uiso 1 1 calc R . .
C25 C 1.2426(3) 0.11561(17) -0.05612(14) 0.0417(7) Uani 1 1 d . . .
H25A H 1.2980 0.1246 -0.0296 0.063 Uiso 1 1 calc R . .
H25B H 1.2901 0.1260 -0.0984 0.063 Uiso 1 1 calc R . .
H25C H 1.2130 0.0660 -0.0455 0.063 Uiso 1 1 calc R . .
N11 N 1.02860(18) 0.24602(10) 0.11167(9) 0.0229(4) Uani 1 1 d . . .
N12 N 1.10917(18) 0.19181(10) 0.10242(9) 0.0223(4) Uani 1 1 d . . .
C26 C 1.0884(2) 0.29071(13) 0.13568(11) 0.0250(5) Uani 1 1 d . . .
C27 C 1.2067(2) 0.26652(14) 0.14166(12) 0.0301(6) Uani 1 1 d . . .
H27 H 1.2681 0.2886 0.1570 0.036 Uiso 1 1 calc R . .
C28 C 1.2172(2) 0.20366(14) 0.12067(12) 0.0281(6) Uani 1 1 d . . .
C29 C 1.0269(3) 0.35581(13) 0.15316(12) 0.0320(6) Uani 1 1 d . . .
H29A H 0.9793 0.3767 0.1230 0.048 Uiso 1 1 calc R . .
H29B H 1.0924 0.3899 0.1550 0.048 Uiso 1 1 calc R . .
H29C H 0.9686 0.3434 0.1929 0.048 Uiso 1 1 calc R . .
C30 C 1.3239(2) 0.15367(16) 0.11889(14) 0.0397(7) Uani 1 1 d . . .
H30A H 1.2954 0.1100 0.1480 0.060 Uiso 1 1 calc R . .
H30B H 1.3961 0.1753 0.1294 0.060 Uiso 1 1 calc R . .
H30C H 1.3501 0.1430 0.0781 0.060 Uiso 1 1 calc R . .
B2 B 1.0777(3) 0.13383(16) 0.06917(13) 0.0255(6) Uani 1 1 d . . .
H2A H 1.1518 0.1026 0.0637 0.031 Uiso 1 1 calc R . .
Sm2 Sm 0.676968(11) 0.783586(7) 0.392173(5) 0.02120(4) Uani 1 1 d . . .
N13 N 0.90854(19) 0.74875(11) 0.34249(9) 0.0273(5) Uani 1 1 d . . .
N14 N 0.9174(2) 0.68082(11) 0.37331(10) 0.0284(5) Uani 1 1 d . . .
C37 C 0.9834(2) 0.75232(15) 0.28701(12) 0.0312(6) Uani 1 1 d . . .
C38 C 1.0366(3) 0.68707(16) 0.28126(13) 0.0385(7) Uani 1 1 d . . .
H38 H 1.0913 0.6754 0.2464 0.046 Uiso 1 1 calc R . .
C39 C 0.9941(3) 0.64357(16) 0.33576(14) 0.0399(7) Uani 1 1 d . . .
C40 C 1.0148(3) 0.81959(16) 0.24223(12) 0.0394(7) Uani 1 1 d . . .
H40A H 0.9387 0.8477 0.2434 0.059 Uiso 1 1 calc R . .
H40B H 1.0443 0.8091 0.2015 0.059 Uiso 1 1 calc R . .
H40C H 1.0818 0.8462 0.2524 0.059 Uiso 1 1 calc R . .
C41 C 1.0222(4) 0.56792(19) 0.35549(16) 0.0700(12) Uani 1 1 d . . .
H41A H 1.0548 0.5469 0.3197 0.105 Uiso 1 1 calc R . .
H41B H 0.9441 0.5421 0.3795 0.105 Uiso 1 1 calc R . .
H41C H 1.0862 0.5652 0.3802 0.105 Uiso 1 1 calc R . .
N15 N 0.6432(2) 0.66090(11) 0.45612(10) 0.0273(5) Uani 1 1 d . . .
N16 N 0.7504(2) 0.62708(11) 0.46789(10) 0.0277(5) Uani 1 1 d . . .
C42 C 0.5426(3) 0.62013(14) 0.49053(12) 0.0315(6) Uani 1 1 d . . .
C43 C 0.5855(3) 0.56041(15) 0.52300(14) 0.0385(7) Uani 1 1 d . . .
H43 H 0.5347 0.5229 0.5501 0.046 Uiso 1 1 calc R . .
C44 C 0.7163(3) 0.56652(15) 0.50798(14) 0.0362(7) Uani 1 1 d . . .
C45 C 0.4080(3) 0.64047(16) 0.49433(14) 0.0413(7) Uani 1 1 d . . .
H45A H 0.3994 0.6677 0.4552 0.062 Uiso 1 1 calc R . .
H45B H 0.3837 0.6692 0.5256 0.062 Uiso 1 1 calc R . .
H45C H 0.3525 0.5979 0.5047 0.062 Uiso 1 1 calc R . .
C46 C 0.8091(3) 0.51683(16) 0.53119(16) 0.0527(9) Uani 1 1 d . . .
H46A H 0.8655 0.5008 0.4971 0.079 Uiso 1 1 calc R . .
H46B H 0.7627 0.4761 0.5592 0.079 Uiso 1 1 calc R . .
H46C H 0.8598 0.5411 0.5525 0.079 Uiso 1 1 calc R . .
N17 N 0.8301(2) 0.78637(11) 0.45990(10) 0.0283(5) Uani 1 1 d . . .
N18 N 0.90105(19) 0.72740(12) 0.47031(10) 0.0286(5) Uani 1 1 d . . .
C47 C 0.8646(3) 0.83261(15) 0.49143(12) 0.0322(6) Uani 1 1 d . . .
C48 C 0.9555(3) 0.80397(16) 0.52193(13) 0.0385(7) Uani 1 1 d . . .
H48 H 0.9948 0.8255 0.5476 0.046 Uiso 1 1 calc R . .
C49 C 0.9778(3) 0.73828(16) 0.50771(12) 0.0360(7) Uani 1 1 d . . .
C50 C 0.8088(3) 0.90369(16) 0.49085(14) 0.0437(8) Uani 1 1 d . . .
H50A H 0.8537 0.9366 0.4548 0.066 Uiso 1 1 calc R . .
H50B H 0.8177 0.9210 0.5273 0.066 Uiso 1 1 calc R . .
H50C H 0.7185 0.9001 0.4901 0.066 Uiso 1 1 calc R . .
C51 C 1.0706(3) 0.68551(19) 0.52718(16) 0.0543(9) Uani 1 1 d . . .
H51A H 1.0245 0.6414 0.5489 0.082 Uiso 1 1 calc R . .
H51B H 1.1159 0.7043 0.5539 0.082 Uiso 1 1 calc R . .
H51C H 1.1319 0.6765 0.4914 0.082 Uiso 1 1 calc R . .
B3 B 0.8860(3) 0.66176(16) 0.44364(14) 0.0286(7) Uani 1 1 d . . .
H3 H 0.9483 0.6268 0.4562 0.034 Uiso 1 1 calc R . .
N19 N 0.53387(19) 0.80857(11) 0.49257(9) 0.0252(5) Uani 1 1 d . . .
N20 N 0.43547(19) 0.85392(11) 0.48824(9) 0.0231(4) Uani 1 1 d . . .
C52 C 0.5193(2) 0.78246(14) 0.55198(11) 0.0272(6) Uani 1 1 d . . .
C53 C 0.4129(2) 0.80929(14) 0.58536(12) 0.0293(6) Uani 1 1 d . . .
H53 H 0.3817 0.7987 0.6280 0.035 Uiso 1 1 calc R . .
C54 C 0.3623(2) 0.85431(14) 0.54391(11) 0.0266(6) Uani 1 1 d . . .
C55 C 0.6087(3) 0.73302(15) 0.57856(12) 0.0364(7) Uani 1 1 d . . .
H55A H 0.6571 0.7092 0.5472 0.055 Uiso 1 1 calc R . .
H55B H 0.5600 0.6978 0.6118 0.055 Uiso 1 1 calc R . .
H55C H 0.6675 0.7598 0.5940 0.055 Uiso 1 1 calc R . .
C56 C 0.2473(3) 0.89862(16) 0.55522(13) 0.0375(7) Uani 1 1 d . . .
H56A H 0.2746 0.9484 0.5481 0.056 Uiso 1 1 calc R . .
H56B H 0.2001 0.8841 0.5972 0.056 Uiso 1 1 calc R . .
H56C H 0.1924 0.8921 0.5277 0.056 Uiso 1 1 calc R . .
N21 N 0.64509(19) 0.91052(11) 0.37685(9) 0.0254(5) Uani 1 1 d . . .
N22 N 0.52663(19) 0.93768(11) 0.38895(9) 0.0253(5) Uani 1 1 d . . .
C57 C 0.7241(2) 0.96350(13) 0.34261(11) 0.0264(6) Uani 1 1 d . . .
C58 C 0.6570(3) 1.02429(14) 0.33210(12) 0.0310(6) Uani 1 1 d . . .
H58 H 0.6897 1.0690 0.3092 0.037 Uiso 1 1 calc R . .
C59 C 0.5330(3) 1.00618(14) 0.36183(12) 0.0298(6) Uani 1 1 d . . .
C60 C 0.8629(2) 0.95211(15) 0.32243(13) 0.0359(7) Uani 1 1 d . . .
H60A H 0.8808 0.9032 0.3378 0.054 Uiso 1 1 calc R . .
H60B H 0.9121 0.9841 0.3382 0.054 Uiso 1 1 calc R . .
H60C H 0.8869 0.9616 0.2781 0.054 Uiso 1 1 calc R . .
C61 C 0.4198(3) 1.05150(15) 0.36479(15) 0.0471(8) Uani 1 1 d . . .
H61A H 0.3541 1.0294 0.3500 0.071 Uiso 1 1 calc R . .
H61B H 0.4450 1.0980 0.3395 0.071 Uiso 1 1 calc R . .
H61C H 0.3863 1.0568 0.4068 0.071 Uiso 1 1 calc R . .
B4 B 0.4097(3) 0.89126(16) 0.42720(13) 0.0266(6) Uani 1 1 d . . .
H4 H 0.3362 0.9224 0.4355 0.032 Uiso 1 1 calc R . .
Se2 Se 0.70230(3) 0.791340(16) 0.261411(12) 0.03262(7) Uani 1 1 d . . .
C67 C 0.5538(3) 0.83097(16) 0.23538(11) 0.0341(7) Uani 1 1 d . . .
H67 H 0.6246 0.8115 0.2500 0.041 Uiso 1 1 calc R . .
C68 C 0.5091(3) 0.89430(16) 0.24858(13) 0.0374(7) Uani 1 1 d . . .
H68 H 0.5496 0.9188 0.2720 0.045 Uiso 1 1 calc R . .
C69 C 0.4056(3) 0.92237(19) 0.22787(15) 0.0514(9) Uani 1 1 d . . .
H69 H 0.3747 0.9661 0.2371 0.062 Uiso 1 1 calc R . .
C70 C 0.3461(3) 0.8863(2) 0.19321(16) 0.0632(12) Uani 1 1 d . . .
H70 H 0.2751 0.9057 0.1786 0.076 Uiso 1 1 calc R . .
C71 C 0.3902(3) 0.8238(3) 0.18062(15) 0.0636(12) Uani 1 1 d . . .
H71 H 0.3485 0.7991 0.1578 0.076 Uiso 1 1 calc R . .
C72 C 0.4949(3) 0.7953(2) 0.20042(13) 0.0495(9) Uani 1 1 d . . .
H72 H 0.5265 0.7520 0.1904 0.059 Uiso 1 1 calc R . .
C65 C 0.4380(3) 0.67154(15) 0.33905(13) 0.0405(7) Uani 1 1 d . . .
H65A H 0.4832 0.6821 0.2964 0.061 Uiso 1 1 calc R . .
H65B H 0.3685 0.6368 0.3441 0.061 Uiso 1 1 calc R . .
H65C H 0.4971 0.6523 0.3642 0.061 Uiso 1 1 calc R . .
Se1 Se 0.76341(2) 0.229624(15) 0.230289(11) 0.02914(6) Uani 1 1 d . . .
C31 C 0.9103(2) 0.19650(14) 0.25922(11) 0.0294(6) Uani 1 1 d . . .
C32 C 0.9610(3) 0.23427(17) 0.29595(12) 0.0415(7) Uani 1 1 d . . .
H32 H 0.9239 0.2768 0.3050 0.050 Uiso 1 1 calc R . .
C33 C 1.0652(3) 0.2098(2) 0.31910(15) 0.0531(9) Uani 1 1 d . . .
H33 H 1.0996 0.2362 0.3433 0.064 Uiso 1 1 calc R . .
C34 C 1.1183(3) 0.1482(2) 0.30726(15) 0.0548(10) Uani 1 1 d . . .
H34 H 1.1882 0.1311 0.3240 0.066 Uiso 1 1 calc R . .
C35 C 1.0701(3) 0.11061(18) 0.27088(14) 0.0476(8) Uani 1 1 d . . .
H35 H 1.1078 0.0681 0.2621 0.057 Uiso 1 1 calc R . .
C36 C 0.9668(3) 0.13476(15) 0.24719(13) 0.0354(7) Uani 1 1 d . . .
H36 H 0.9344 0.1085 0.2223 0.042 Uiso 1 1 calc R . .
N23 N 0.45005(19) 0.77973(11) 0.38205(9) 0.0248(5) Uani 1 1 d . . .
N24 N 0.37287(19) 0.83526(11) 0.39298(9) 0.0262(5) Uani 1 1 d . . .
C62 C 0.3852(2) 0.73726(15) 0.35788(12) 0.0315(6) Uani 1 1 d . . .
C64 C 0.2624(2) 0.82675(16) 0.37550(12) 0.0331(6) Uani 1 1 d . . .
C66 C 0.1594(3) 0.87845(17) 0.37873(14) 0.0449(8) Uani 1 1 d . . .
H66A H 0.1409 0.8915 0.4188 0.067 Uiso 1 1 calc R . .
H66B H 0.0826 0.8572 0.3719 0.067 Uiso 1 1 calc R . .
H66C H 0.1869 0.9207 0.3476 0.067 Uiso 1 1 calc R . .
C63 C 0.2675(3) 0.76489(16) 0.35349(12) 0.0369(7) Uani 1 1 d . . .
H63 H 0.2034 0.7450 0.3383 0.044 Uiso 1 1 calc R . .
C73 C 0.7368(3) 0.5664(2) 0.29791(17) 0.0591(10) Uani 1 1 d . . .
H73 H 0.7307 0.6139 0.3038 0.071 Uiso 1 1 calc R . .
C74 C 0.6993(4) 0.5122(3) 0.3452(2) 0.0827(14) Uani 1 1 d . . .
H74 H 0.6673 0.5226 0.3844 0.099 Uiso 1 1 calc R . .
C75 C 0.7059(5) 0.4417(3) 0.3386(2) 0.1019(17) Uani 1 1 d . . .
H75 H 0.6787 0.4046 0.3723 0.122 Uiso 1 1 calc R . .
C76 C 0.7514(4) 0.4286(2) 0.2837(2) 0.0802(13) Uani 1 1 d . . .
H76 H 0.7554 0.3809 0.2782 0.096 Uiso 1 1 calc R . .
C77 C 0.7927(3) 0.48097(19) 0.23461(16) 0.0533(9) Uani 1 1 d . . .
H77 H 0.8273 0.4693 0.1962 0.064 Uiso 1 1 calc R . .
C78 C 0.7844(3) 0.5514(2) 0.24058(16) 0.0549(9) Uani 1 1 d . . .
C79 C 0.8239(5) 0.6099(2) 0.1893(2) 0.0949(15) Uani 1 1 d . . .
H79A H 0.9079 0.6011 0.1658 0.142 Uiso 1 1 calc R . .
H79B H 0.8282 0.6539 0.2044 0.142 Uiso 1 1 calc R . .
H79C H 0.7622 0.6137 0.1634 0.142 Uiso 1 1 calc R . .
C81 C 0.3806(4) 0.5089(2) 0.27732(19) 0.0729(11) Uani 1 1 d DU . .
C82 C 0.3433(5) 0.4489(3) 0.3193(2) 0.0717(16) Uani 0.777(5) 1 d PDU A 1
C83 C 0.2308(5) 0.4059(3) 0.3180(2) 0.1003(15) Uani 1 1 d DU . .
C84 C 0.1690(6) 0.4300(4) 0.2741(3) 0.0863(19) Uani 0.777(5) 1 d PDU A 1
C85 C 0.2001(4) 0.4944(2) 0.23043(19) 0.0745(12) Uani 1 1 d DU . .
C86 C 0.3101(5) 0.5348(3) 0.2333(2) 0.0729(16) Uani 0.777(5) 1 d PDU A 1
C87 C 0.3474(5) 0.5987(2) 0.1916(2) 0.1020(17) Uani 1 1 d DU . .
C82X C 0.4161(16) 0.5664(9) 0.2318(7) 0.081(6) Uiso 0.223(5) 1 d PDU A 2
C84X C 0.2375(14) 0.5598(8) 0.1912(7) 0.070(5) Uiso 0.223(5) 1 d PDU A 2
C86X C 0.2701(13) 0.4646(7) 0.2715(7) 0.065(5) Uiso 0.223(5) 1 d PDU A 2

loop_
_atom_site_aniso_label
_atom_site_aniso_U_11
_atom_site_aniso_U_22
_atom_site_aniso_U_33
_atom_site_aniso_U_23
_atom_site_aniso_U_13
_atom_site_aniso_U_12
Sm1 0.01770(6) 0.02263(7) 0.01917(7) -0.00312(5) -0.00576(5) 0.00180(5)
N1 0.0201(11) 0.0317(13) 0.0256(11) -0.0045(9) -0.0054(9) -0.0005(9)
N2 0.0213(11) 0.0293(12) 0.0239(11) -0.0061(9) -0.0064(9) 0.0030(9)
C1 0.0195(13) 0.0446(17) 0.0258(14) -0.0043(12) -0.0040(11) -0.0002(11)
C2 0.0375(16) 0.0476(18) 0.0303(15) -0.0161(13) -0.0066(13) 0.0118(14)
C3 0.0346(15) 0.0331(16) 0.0356(15) -0.0121(12) -0.0120(12) 0.0085(12)
C4 0.0322(16) 0.061(2) 0.0303(15) 0.0002(14) -0.0022(13) -0.0071(14)
C5 0.081(3) 0.0343(18) 0.0455(19) -0.0128(15) -0.0229(18) 0.0071(17)
N3 0.0191(10) 0.0252(12) 0.0263(11) -0.0042(9) -0.0068(9) 0.0045(9)
N4 0.0232(11) 0.0238(11) 0.0260(11) -0.0025(9) -0.0075(9) 0.0046(9)
C6 0.0241(13) 0.0246(14) 0.0255(13) -0.0042(11) -0.0040(10) -0.0007(10)
C7 0.0284(14) 0.0300(15) 0.0306(14) -0.0003(12) -0.0042(11) -0.0011(11)
C8 0.0311(14) 0.0276(14) 0.0290(14) -0.0019(11) -0.0083(11) 0.0060(11)
C9 0.0223(13) 0.0353(16) 0.0307(14) -0.0003(12) -0.0044(11) -0.0018(11)
C10 0.0389(17) 0.0365(17) 0.0419(17) 0.0056(13) -0.0103(14) 0.0120(13)
N5 0.0222(11) 0.0308(12) 0.0264(11) -0.0091(9) -0.0084(9) 0.0025(9)
N6 0.0208(11) 0.0327(13) 0.0253(11) -0.0037(9) -0.0091(9) 0.0017(9)
C11 0.0299(15) 0.0379(16) 0.0298(14) -0.0094(12) -0.0077(12) -0.0043(12)
C12 0.0330(16) 0.0496(19) 0.0362(16) -0.0132(14) -0.0152(13) -0.0066(13)
C13 0.0244(14) 0.0517(19) 0.0296(15) -0.0072(13) -0.0120(12) -0.0004(13)
C14 0.0495(19) 0.0405(18) 0.0473(19) -0.0204(15) -0.0166(15) 0.0014(14)
C15 0.0343(17) 0.070(2) 0.054(2) -0.0147(18) -0.0264(15) 0.0104(16)
B1 0.0199(14) 0.0316(17) 0.0277(15) -0.0035(13) -0.0089(12) 0.0093(12)
N7 0.0229(11) 0.0231(11) 0.0286(11) -0.0025(9) -0.0059(9) 0.0013(9)
N8 0.0249(11) 0.0217(12) 0.0289(11) -0.0036(9) -0.0077(9) 0.0044(9)
C16 0.0280(14) 0.0272(15) 0.0271(13) -0.0031(11) -0.0091(11) -0.0025(11)
C17 0.0392(16) 0.0238(15) 0.0398(17) -0.0003(12) -0.0092(13) -0.0056(12)
C18 0.0350(16) 0.0261(15) 0.0390(16) -0.0044(12) -0.0080(13) 0.0024(12)
C19 0.0267(15) 0.0384(17) 0.0445(17) 0.0002(14) -0.0068(13) -0.0065(12)
C20 0.047(2) 0.0273(17) 0.094(3) 0.0003(18) -0.0003(19) 0.0099(15)
N9 0.0233(11) 0.0278(12) 0.0232(11) -0.0059(9) -0.0055(9) 0.0024(9)
N10 0.0194(10) 0.0292(12) 0.0246(11) -0.0083(9) -0.0031(8) 0.0014(9)
C21 0.0296(14) 0.0322(15) 0.0232(13) -0.0068(11) -0.0061(11) -0.0036(11)
C22 0.0315(15) 0.0437(17) 0.0232(13) -0.0105(12) -0.0019(11) -0.0023(12)
C23 0.0257(14) 0.0369(16) 0.0286(14) -0.0148(12) -0.0045(11) -0.0026(11)
C24 0.0400(16) 0.0426(17) 0.0211(13) -0.0006(12) -0.0074(12) 0.0014(13)
C25 0.0283(15) 0.061(2) 0.0394(17) -0.0226(15) -0.0034(13) 0.0100(14)
N11 0.0202(10) 0.0251(12) 0.0227(11) -0.0028(9) -0.0044(8) 0.0000(9)
N12 0.0176(10) 0.0249(11) 0.0236(11) -0.0011(9) -0.0056(8) 0.0017(8)
C26 0.0253(13) 0.0275(14) 0.0212(12) 0.0011(11) -0.0072(10) -0.0042(11)
C27 0.0253(14) 0.0383(16) 0.0282(14) -0.0036(12) -0.0114(11) -0.0076(11)
C28 0.0203(13) 0.0365(16) 0.0265(13) -0.0002(12) -0.0077(10) -0.0028(11)
C29 0.0403(16) 0.0273(15) 0.0297(14) -0.0071(12) -0.0091(12) -0.0036(12)
C30 0.0220(14) 0.055(2) 0.0455(18) -0.0099(15) -0.0133(13) 0.0059(13)
B2 0.0205(14) 0.0292(17) 0.0275(15) -0.0059(13) -0.0061(12) 0.0044(12)
Sm2 0.01850(7) 0.02529(8) 0.02009(7) -0.00448(5) -0.00470(5) 0.00217(5)
N13 0.0223(11) 0.0341(13) 0.0255(11) -0.0065(10) -0.0049(9) 0.0046(9)
N14 0.0238(11) 0.0319(13) 0.0304(12) -0.0076(10) -0.0067(9) 0.0080(9)
C37 0.0196(13) 0.0472(18) 0.0290(14) -0.0116(13) -0.0059(11) -0.0003(12)
C38 0.0289(15) 0.059(2) 0.0304(15) -0.0169(14) -0.0062(12) 0.0151(14)
C39 0.0387(17) 0.0478(19) 0.0387(17) -0.0174(14) -0.0124(13) 0.0187(14)
C40 0.0278(15) 0.059(2) 0.0287(15) -0.0094(14) -0.0003(12) -0.0104(13)
C41 0.098(3) 0.065(2) 0.051(2) -0.0208(19) -0.019(2) 0.049(2)
N15 0.0241(11) 0.0270(12) 0.0300(12) -0.0033(10) -0.0060(9) 0.0016(9)
N16 0.0262(12) 0.0262(12) 0.0311(12) -0.0038(10) -0.0085(9) 0.0068(9)
C42 0.0296(15) 0.0324(16) 0.0312(15) -0.0041(12) -0.0054(12) -0.0021(12)
C43 0.0373(17) 0.0279(16) 0.0454(18) 0.0038(13) -0.0077(14) -0.0009(12)
C44 0.0397(17) 0.0281(16) 0.0422(17) -0.0052(13) -0.0130(14) 0.0039(13)
C45 0.0255(15) 0.0463(19) 0.0454(18) 0.0051(15) -0.0050(13) -0.0030(13)
C46 0.045(2) 0.0338(18) 0.073(2) 0.0083(16) -0.0153(17) 0.0098(14)
N17 0.0269(12) 0.0323(13) 0.0275(12) -0.0080(10) -0.0078(9) 0.0027(10)
N18 0.0218(11) 0.0383(14) 0.0261(11) -0.0035(10) -0.0084(9) 0.0050(10)
C47 0.0340(15) 0.0393(17) 0.0248(14) -0.0099(12) -0.0063(12) -0.0044(12)
C48 0.0365(16) 0.052(2) 0.0305(15) -0.0086(14) -0.0143(13) -0.0082(14)
C49 0.0276(15) 0.0523(19) 0.0288(15) -0.0017(14) -0.0125(12) -0.0012(13)
C50 0.053(2) 0.0424(19) 0.0423(18) -0.0189(15) -0.0159(15) 0.0012(15)
C51 0.0408(19) 0.075(3) 0.054(2) -0.0060(18) -0.0291(16) 0.0135(17)
B3 0.0234(15) 0.0340(18) 0.0295(16) -0.0070(14) -0.0078(12) 0.0086(13)
N19 0.0239(11) 0.0296(12) 0.0211(10) -0.0028(9) -0.0045(9) 0.0062(9)
N20 0.0205(10) 0.0252(12) 0.0238(11) -0.0047(9) -0.0052(8) 0.0014(9)
C52 0.0284(14) 0.0320(15) 0.0225(13) -0.0067(11) -0.0071(11) 0.0020(11)
C53 0.0270(14) 0.0373(16) 0.0225(13) -0.0051(12) -0.0037(11) 0.0005(12)
C54 0.0248(13) 0.0318(15) 0.0244(13) -0.0106(11) -0.0037(11) -0.0005(11)
C55 0.0407(17) 0.0400(17) 0.0262(14) -0.0009(12) -0.0067(12) 0.0102(13)
C56 0.0305(15) 0.0514(19) 0.0312(15) -0.0130(13) -0.0038(12) 0.0107(13)
N21 0.0190(10) 0.0271(12) 0.0285(11) -0.0040(9) -0.0032(9) 0.0018(9)
N22 0.0219(11) 0.0262(12) 0.0272(11) -0.0019(9) -0.0067(9) 0.0029(9)
C57 0.0272(14) 0.0283(15) 0.0227(13) -0.0025(11) -0.0053(11) -0.0034(11)
C58 0.0343(15) 0.0252(15) 0.0322(15) 0.0001(12) -0.0094(12) -0.0023(12)
C59 0.0314(15) 0.0272(15) 0.0312(14) -0.0021(12) -0.0109(12) 0.0041(11)
C60 0.0266(15) 0.0368(17) 0.0400(16) -0.0038(13) -0.0010(12) -0.0034(12)
C61 0.0402(18) 0.0336(17) 0.060(2) 0.0047(15) -0.0071(15) 0.0094(14)
B4 0.0198(14) 0.0292(17) 0.0289(15) -0.0027(13) -0.0041(12) 0.0036(12)
Se2 0.02803(14) 0.04637(18) 0.02380(13) -0.00923(12) -0.00423(11) 0.00153(12)
C67 0.0243(14) 0.0549(19) 0.0196(13) 0.0019(13) -0.0048(11) -0.0054(13)
C68 0.0282(15) 0.0476(19) 0.0317(15) 0.0051(14) -0.0071(12) -0.0059(13)
C69 0.0301(17) 0.064(2) 0.0475(19) 0.0175(17) -0.0046(14) -0.0008(15)
C70 0.0311(18) 0.105(3) 0.043(2) 0.026(2) -0.0169(16) -0.016(2)
C71 0.044(2) 0.115(4) 0.0311(18) -0.001(2) -0.0160(16) -0.028(2)
C72 0.0442(19) 0.076(2) 0.0290(16) -0.0100(16) -0.0100(14) -0.0165(17)
C65 0.0452(18) 0.0441(19) 0.0347(16) -0.0152(14) -0.0076(14) -0.0063(14)
Se1 0.02544(14) 0.03967(16) 0.02166(13) -0.00382(11) -0.00545(10) 0.00136(11)
C31 0.0254(14) 0.0384(16) 0.0202(12) 0.0055(11) -0.0049(10) -0.0055(12)
C32 0.0428(18) 0.054(2) 0.0269(15) -0.0011(14) -0.0106(13) -0.0101(15)
C33 0.050(2) 0.071(3) 0.0378(18) 0.0114(17) -0.0249(16) -0.0246(18)
C34 0.0334(18) 0.074(3) 0.047(2) 0.0269(19) -0.0185(15) -0.0146(17)
C35 0.0323(17) 0.052(2) 0.0477(19) 0.0171(16) -0.0082(14) 0.0000(15)
C36 0.0285(15) 0.0438(18) 0.0298(15) 0.0039(13) -0.0067(12) -0.0052(13)
N23 0.0216(11) 0.0304(12) 0.0217(11) -0.0044(9) -0.0037(9) 0.0009(9)
N24 0.0179(10) 0.0346(13) 0.0250(11) -0.0019(10) -0.0054(9) -0.0001(9)
C62 0.0277(14) 0.0399(17) 0.0257(14) -0.0029(12) -0.0057(11) -0.0080(12)
C64 0.0201(13) 0.0508(19) 0.0262(14) 0.0012(13) -0.0072(11) -0.0027(12)
C66 0.0265(15) 0.062(2) 0.0459(18) -0.0018(16) -0.0134(14) 0.0057(14)
C63 0.0293(15) 0.0516(19) 0.0299(15) -0.0023(13) -0.0112(12) -0.0121(13)
C73 0.047(2) 0.075(3) 0.057(2) -0.031(2) 0.0017(17) -0.0029(18)
C74 0.085(3) 0.098(4) 0.062(3) -0.030(3) 0.001(2) -0.024(3)
C75 0.118(5) 0.115(5) 0.063(3) 0.008(3) -0.018(3) -0.022(3)
C76 0.086(3) 0.076(3) 0.085(3) -0.011(3) -0.037(3) 0.012(2)
C77 0.059(2) 0.062(2) 0.0442(19) -0.0222(18) -0.0126(17) 0.0143(18)
C78 0.045(2) 0.067(2) 0.053(2) -0.0122(19) -0.0105(17) 0.0009(17)
C79 0.108(4) 0.094(4) 0.073(3) -0.006(3) -0.007(3) -0.017(3)
C81 0.080(3) 0.083(3) 0.068(3) -0.042(2) -0.018(2) 0.040(2)
C82 0.085(4) 0.064(3) 0.077(4) -0.043(3) -0.016(3) 0.022(3)
C83 0.114(4) 0.096(4) 0.083(3) -0.036(3) 0.010(3) 0.018(3)
C84 0.093(4) 0.116(5) 0.062(4) -0.054(3) -0.013(3) 0.021(4)
C85 0.072(3) 0.091(3) 0.068(3) -0.053(2) -0.002(2) -0.003(2)
C86 0.089(4) 0.075(3) 0.058(3) -0.037(3) -0.002(3) 0.025(3)
C87 0.140(5) 0.067(3) 0.078(3) -0.019(2) 0.025(3) 0.018(3)

loop_
_atom_type_symbol
_atom_type_description
_atom_type_scat_dispersion_real
_atom_type_scat_dispersion_imag
_atom_type_scat_source
C C 0.0033 0.0016 'International Tables Vol C Tables 4.2.6.8 and 6.1.1.4'
H H 0.0000 0.0000 'International Tables Vol C Tables 4.2.6.8 and 6.1.1.4'
B B 0.0013 0.0007 'International Tables Vol C Tables 4.2.6.8 and 6.1.1.4'
N N 0.0061 0.0033 'International Tables Vol C Tables 4.2.6.8 and 6.1.1.4'
Se Se -0.0929 2.2259 'International Tables Vol C Tables 4.2.6.8 and 6.1.1.4'
Sm Sm -0.1638 3.4418 'International Tables Vol C Tables 4.2.6.8 and 6.1.1.4'

loop_
_geom_angle_atom_site_label_1
_geom_angle_atom_site_label_2
_geom_angle_atom_site_label_3
_geom_angle
_geom_angle_site_symmetry_1
_geom_angle_site_symmetry_3
_geom_angle_publ_flag
N7 Sm1 N11 80.90(7) . . ?
N7 Sm1 N5 93.72(7) . . ?
N11 Sm1 N5 147.73(7) . . ?
N7 Sm1 N3 148.74(7) . . ?
N11 Sm1 N3 88.94(6) . . ?
N5 Sm1 N3 79.30(7) . . ?
N7 Sm1 N9 73.01(7) . . ?
N11 Sm1 N9 72.86(6) . . ?
N5 Sm1 N9 75.14(6) . . ?
N3 Sm1 N9 75.75(6) . . ?
N7 Sm1 N1 111.66(6) . . ?
N11 Sm1 N1 143.91(6) . . ?
N5 Sm1 N1 67.51(6) . . ?
N3 Sm1 N1 93.90(6) . . ?
N9 Sm1 N1 142.51(6) . . ?
N7 Sm1 N2 140.25(6) . . ?
N11 Sm1 N2 132.31(6) . . ?
N5 Sm1 N2 69.04(6) . . ?
N3 Sm1 N2 65.40(6) . . ?
N9 Sm1 N2 130.72(6) . . ?
N1 Sm1 N2 28.99(6) . . ?
N7 Sm1 Se1 84.42(5) . . ?
N11 Sm1 Se1 78.76(5) . . ?
N5 Sm1 Se1 132.69(5) . . ?
N3 Sm1 Se1 122.63(5) . . ?
N9 Sm1 Se1 145.97(5) . . ?
N1 Sm1 Se1 69.47(4) . . ?
N2 Sm1 Se1 82.64(4) . . ?
C1 N1 N2 105.7(2) . . ?
C1 N1 Sm1 130.40(17) . . ?
N2 N1 Sm1 78.66(12) . . ?
C3 N2 N1 109.2(2) . . ?
C3 N2 B1 121.3(2) . . ?
N1 N2 B1 120.36(19) . . ?
C3 N2 Sm1 131.78(16) . . ?
N1 N2 Sm1 72.35(12) . . ?
B1 N2 Sm1 93.65(14) . . ?
N1 C1 C2 110.7(2) . . ?
N1 C1 C4 121.1(3) . . ?
C2 C1 C4 128.2(3) . . ?
C3 C2 C1 106.5(2) . . ?
C2 C3 N2 107.9(2) . . ?
C2 C3 C5 130.8(3) . . ?
N2 C3 C5 121.3(3) . . ?
C6 N3 N4 106.5(2) . . ?
C6 N3 Sm1 138.89(16) . . ?
N4 N3 Sm1 113.74(14) . . ?
C8 N4 N3 109.9(2) . . ?
C8 N4 B1 130.7(2) . . ?
N3 N4 B1 119.2(2) . . ?
N3 C6 C7 109.2(2) . . ?
N3 C6 C9 123.1(2) . . ?
C7 C6 C9 127.6(2) . . ?
C8 C7 C6 106.9(2) . . ?
N4 C8 C7 107.4(2) . . ?
N4 C8 C10 122.7(2) . . ?
C7 C8 C10 129.8(3) . . ?
C11 N5 N6 106.9(2) . . ?
C11 N5 Sm1 139.21(18) . . ?
N6 N5 Sm1 113.70(14) . . ?
C13 N6 N5 109.8(2) . . ?
C13 N6 B1 129.4(2) . . ?
N5 N6 B1 120.64(19) . . ?
N5 C11 C12 109.3(2) . . ?
N5 C11 C14 122.4(2) . . ?
C12 C11 C14 128.3(3) . . ?
C13 C12 C11 106.4(2) . . ?
N6 C13 C12 107.6(2) . . ?
N6 C13 C15 123.6(3) . . ?
C12 C13 C15 128.8(3) . . ?
N6 B1 N4 112.3(2) . . ?
N6 B1 N2 110.0(2) . . ?
N4 B1 N2 106.5(2) . . ?
C16 N7 N8 107.4(2) . . ?
C16 N7 Sm1 129.37(17) . . ?
N8 N7 Sm1 122.87(14) . . ?
C18 N8 N7 108.8(2) . . ?
C18 N8 B2 129.4(2) . . ?
N7 N8 B2 121.8(2) . . ?
N7 C16 C17 109.4(2) . . ?
N7 C16 C19 120.6(2) . . ?
C17 C16 C19 130.0(2) . . ?
C18 C17 C16 106.4(2) . . ?
N8 C18 C17 108.0(2) . . ?
N8 C18 C20 122.3(3) . . ?
C17 C18 C20 129.7(3) . . ?
C21 N9 N10 105.4(2) . . ?
C21 N9 Sm1 136.42(17) . . ?
N10 N9 Sm1 117.98(14) . . ?
C23 N10 N9 110.2(2) . . ?
C23 N10 B2 127.6(2) . . ?
N9 N10 B2 122.12(19) . . ?
N9 C21 C22 110.4(2) . . ?
N9 C21 C24 124.1(2) . . ?
C22 C21 C24 125.5(2) . . ?
C23 C22 C21 106.6(2) . . ?
N10 C23 C22 107.5(2) . . ?
N10 C23 C25 123.4(3) . . ?
C22 C23 C25 129.1(2) . . ?
C26 N11 N12 106.52(19) . . ?
C26 N11 Sm1 130.98(16) . . ?
N12 N11 Sm1 121.97(14) . . ?
C28 N12 N11 109.3(2) . . ?
C28 N12 B2 129.2(2) . . ?
N11 N12 B2 121.16(19) . . ?
N11 C26 C27 110.4(2) . . ?
N11 C26 C29 121.4(2) . . ?
C27 C26 C29 128.2(2) . . ?
C28 C27 C26 105.8(2) . . ?
N12 C28 C27 108.0(2) . . ?
N12 C28 C30 123.5(2) . . ?
C27 C28 C30 128.5(2) . . ?
N10 B2 N12 109.9(2) . . ?
N10 B2 N8 109.5(2) . . ?
N12 B2 N8 112.4(2) . . ?
N21 Sm2 N23 82.24(7) . . ?
N21 Sm2 N17 94.87(7) . . ?
N23 Sm2 N17 147.95(7) . . ?
N21 Sm2 N15 152.06(7) . . ?
N23 Sm2 N15 89.49(7) . . ?
N17 Sm2 N15 78.21(7) . . ?
N21 Sm2 N19 73.27(7) . . ?
N23 Sm2 N19 72.29(6) . . ?
N17 Sm2 N19 76.31(7) . . ?
N15 Sm2 N19 78.79(7) . . ?
N21 Sm2 N13 114.23(7) . . ?
N23 Sm2 N13 142.26(6) . . ?
N17 Sm2 N13 67.64(7) . . ?
N15 Sm2 N13 88.39(7) . . ?
N19 Sm2 N13 143.52(6) . . ?
N21 Sm2 Se2 88.56(5) . . ?
N23 Sm2 Se2 77.11(5) . . ?
N17 Sm2 Se2 134.88(5) . . ?
N15 Sm2 Se2 115.62(5) . . ?
N19 Sm2 Se2 146.07(5) . . ?
N13 Sm2 Se2 70.02(5) . . ?
C37 N13 N14 105.8(2) . . ?
C37 N13 Sm2 138.73(18) . . ?
N14 N13 Sm2 103.36(14) . . ?
C39 N14 N13 109.4(2) . . ?
C39 N14 B3 125.0(2) . . ?
N13 N14 B3 122.1(2) . . ?
N13 C37 C38 110.3(3) . . ?
N13 C37 C40 122.9(2) . . ?
C38 C37 C40 126.4(3) . . ?
C39 C38 C37 106.1(2) . . ?
C38 C39 N14 108.2(3) . . ?
C38 C39 C41 129.2(3) . . ?
N14 C39 C41 122.6(3) . . ?
C42 N15 N16 106.4(2) . . ?
C42 N15 Sm2 136.17(18) . . ?
N16 N15 Sm2 116.76(15) . . ?
C44 N16 N15 109.7(2) . . ?
C44 N16 B3 127.4(2) . . ?
N15 N16 B3 122.4(2) . . ?
N15 C42 C43 109.6(2) . . ?
N15 C42 C45 123.4(2) . . ?
C43 C42 C45 126.9(2) . . ?
C44 C43 C42 106.3(2) . . ?
N16 C44 C43 108.1(2) . . ?
N16 C44 C46 123.9(3) . . ?
C43 C44 C46 128.0(3) . . ?
C47 N17 N18 106.5(2) . . ?
C47 N17 Sm2 136.22(18) . . ?
N18 N17 Sm2 117.28(15) . . ?
C49 N18 N17 109.1(2) . . ?
C49 N18 B3 128.6(2) . . ?
N17 N18 B3 122.3(2) . . ?
N17 C47 C48 109.9(3) . . ?
N17 C47 C50 122.3(3) . . ?
C48 C47 C50 127.8(3) . . ?
C49 C48 C47 106.5(2) . . ?
N18 C49 C48 108.0(3) . . ?
N18 C49 C51 123.3(3) . . ?
C48 C49 C51 128.6(3) . . ?
N18 B3 N16 111.5(2) . . ?
N18 B3 N14 110.1(2) . . ?
N16 B3 N14 110.8(2) . . ?
C52 N19 N20 105.4(2) . . ?
C52 N19 Sm2 136.29(17) . . ?
N20 N19 Sm2 117.86(14) . . ?
C54 N20 N19 110.0(2) . . ?
C54 N20 B4 126.8(2) . . ?
N19 N20 B4 122.9(2) . . ?
N19 C52 C53 110.8(2) . . ?
N19 C52 C55 124.3(2) . . ?
C53 C52 C55 124.9(2) . . ?
C54 C53 C52 105.7(2) . . ?
N20 C54 C53 108.0(2) . . ?
N20 C54 C56 123.6(2) . . ?
C53 C54 C56 128.4(2) . . ?
C57 N21 N22 106.6(2) . . ?
C57 N21 Sm2 128.99(17) . . ?
N22 N21 Sm2 122.16(15) . . ?
C59 N22 N21 109.3(2) . . ?
C59 N22 B4 129.3(2) . . ?
N21 N22 B4 121.4(2) . . ?
N21 C57 C58 110.0(2) . . ?
N21 C57 C60 120.5(2) . . ?
C58 C57 C60 129.5(2) . . ?
C59 C58 C57 105.6(2) . . ?
N22 C59 C58 108.5(2) . . ?
N22 C59 C61 123.3(2) . . ?
C58 C59 C61 128.2(3) . . ?
N20 B4 N24 109.2(2) . . ?
N20 B4 N22 111.0(2) . . ?
N24 B4 N22 111.4(2) . . ?
C67 Se2 Sm2 111.18(8) . . ?
C68 C67 C72 120.0(3) . . ?
C68 C67 Se2 121.3(2) . . ?
C72 C67 Se2 118.7(2) . . ?
C67 C68 C69 120.1(3) . . ?
C68 C69 C70 119.9(4) . . ?
C71 C70 C69 119.7(3) . . ?
C70 C71 C72 121.2(3) . . ?
C71 C72 C67 119.1(4) . . ?
C31 Se1 Sm1 110.97(8) . . ?
C36 C31 C32 118.0(3) . . ?
C36 C31 Se1 122.4(2) . . ?
C32 C31 Se1 119.6(2) . . ?
C33 C32 C31 120.5(3) . . ?
C34 C33 C32 120.4(3) . . ?
C33 C34 C35 119.8(3) . . ?
C34 C35 C36 120.2(3) . . ?
C31 C36 C35 121.0(3) . . ?
C62 N23 N24 106.3(2) . . ?
C62 N23 Sm2 132.51(17) . . ?
N24 N23 Sm2 120.30(15) . . ?
C64 N24 N23 109.7(2) . . ?
C64 N24 B4 128.7(2) . . ?
N23 N24 B4 121.2(2) . . ?
N23 C62 C63 109.9(3) . . ?
N23 C62 C65 122.5(2) . . ?
C63 C62 C65 127.5(3) . . ?
N24 C64 C63 107.7(2) . . ?
N24 C64 C66 123.9(3) . . ?
C63 C64 C66 128.3(3) . . ?
C64 C63 C62 106.3(2) . . ?
C74 C73 C78 118.9(4) . . ?
C73 C74 C75 122.6(4) . . ?
C76 C75 C74 117.6(5) . . ?
C75 C76 C77 122.3(5) . . ?
C76 C77 C78 120.4(4) . . ?
C73 C78 C77 118.2(3) . . ?
C73 C78 C79 119.0(4) . . ?
C77 C78 C79 122.8(4) . . ?
C82 C81 C82X 175.6(9) . . ?
C82 C81 C86 121.9(5) . . ?
C82X C81 C86 55.1(7) . . ?
C82 C81 C86X 61.6(6) . . ?
C82X C81 C86X 114.9(9) . . ?
C86 C81 C86X 60.7(6) . . ?
C81 C82 C83 120.7(5) . . ?
C84 C83 C86X 54.8(6) . . ?
C84 C83 C82 116.1(6) . . ?
C86X C83 C82 61.5(6) . . ?
C83 C84 C85 125.7(6) . . ?
C86X C85 C84X 121.7(9) . . ?
C86X C85 C84 53.3(6) . . ?
C84X C85 C84 174.5(8) . . ?
C86X C85 C86 63.3(6) . . ?
C84X C85 C86 58.4(6) . . ?
C84 C85 C86 116.4(5) . . ?
C81 C86 C87 121.1(5) . . ?
C81 C86 C85 119.1(5) . . ?
C87 C86 C85 119.8(5) . . ?
C82X C87 C84X 113.9(10) . . ?
C82X C87 C86 55.0(7) . . ?
C84X C87 C86 59.1(7) . . ?
C81 C82X C87 128.2(12) . . ?
C87 C84X C85 122.6(11) . . ?
C85 C86X C83 125.4(9) . . ?
C85 C86X C81 116.6(9) . . ?
C83 C86X C81 116.0(8) . . ?

loop_
_geom_bond_atom_site_label_1
_geom_bond_atom_site_label_2
_geom_bond_distance
_geom_bond_site_symmetry_2
_geom_bond_publ_flag
Sm1 N7 2.442(2) . ?
Sm1 N11 2.470(2) . ?
Sm1 N5 2.491(2) . ?
Sm1 N3 2.534(2) . ?
Sm1 N9 2.636(2) . ?
Sm1 N1 2.740(2) . ?
Sm1 N2 2.819(2) . ?
Sm1 Se1 2.9621(3) . ?
N1 C1 1.335(3) . ?
N1 N2 1.393(3) . ?
N2 C3 1.377(3) . ?
N2 B1 1.559(3) . ?
C1 C2 1.399(4) . ?
C1 C4 1.494(4) . ?
C2 C3 1.354(4) . ?
C3 C5 1.492(4) . ?
N3 C6 1.349(3) . ?
N3 N4 1.384(3) . ?
N4 C8 1.353(3) . ?
N4 B1 1.547(3) . ?
C6 C7 1.394(4) . ?
C6 C9 1.488(3) . ?
C7 C8 1.379(4) . ?
C8 C10 1.496(4) . ?
N5 C11 1.341(3) . ?
N5 N6 1.373(3) . ?
N6 C13 1.355(3) . ?
N6 B1 1.529(4) . ?
C11 C12 1.398(4) . ?
C11 C14 1.495(4) . ?
C12 C13 1.377(4) . ?
C13 C15 1.503(4) . ?
N7 C16 1.347(3) . ?
N7 N8 1.368(3) . ?
N8 C18 1.359(3) . ?
N8 B2 1.544(3) . ?
C16 C17 1.380(4) . ?
C16 C19 1.490(4) . ?
C17 C18 1.377(4) . ?
C18 C20 1.492(4) . ?
N9 C21 1.349(3) . ?
N9 N10 1.386(3) . ?
N10 C23 1.359(3) . ?
N10 B2 1.532(3) . ?
C21 C22 1.389(4) . ?
C21 C24 1.505(4) . ?
C22 C23 1.371(4) . ?
C23 C25 1.498(4) . ?
N11 C26 1.341(3) . ?
N11 N12 1.375(3) . ?
N12 C28 1.355(3) . ?
N12 B2 1.544(3) . ?
C26 C27 1.383(3) . ?
C26 C29 1.498(3) . ?
C27 C28 1.382(4) . ?
C28 C30 1.498(4) . ?
Sm2 N21 2.445(2) . ?
Sm2 N23 2.510(2) . ?
Sm2 N17 2.513(2) . ?
Sm2 N15 2.530(2) . ?
Sm2 N19 2.609(2) . ?
Sm2 N13 2.650(2) . ?
Sm2 Se2 2.9390(3) . ?
N13 C37 1.344(3) . ?
N13 N14 1.386(3) . ?
N14 C39 1.364(3) . ?
N14 B3 1.554(4) . ?
C37 C38 1.399(4) . ?
C37 C40 1.491(4) . ?
C38 C39 1.362(4) . ?
C39 C41 1.498(4) . ?
N15 C42 1.351(3) . ?
N15 N16 1.379(3) . ?
N16 C44 1.346(3) . ?
N16 B3 1.552(4) . ?
C42 C43 1.390(4) . ?
C42 C45 1.490(4) . ?
C43 C44 1.378(4) . ?
C44 C46 1.499(4) . ?
N17 C47 1.348(3) . ?
N17 N18 1.383(3) . ?
N18 C49 1.360(3) . ?
N18 B3 1.529(4) . ?
C47 C48 1.384(4) . ?
C47 C50 1.495(4) . ?
C48 C49 1.374(4) . ?
C49 C51 1.503(4) . ?
N19 C52 1.343(3) . ?
N19 N20 1.382(3) . ?
N20 C54 1.352(3) . ?
N20 B4 1.539(4) . ?
C52 C53 1.390(3) . ?
C52 C55 1.501(4) . ?
C53 C54 1.372(4) . ?
C54 C56 1.507(4) . ?
N21 C57 1.346(3) . ?
N21 N22 1.370(3) . ?
N22 C59 1.350(3) . ?
N22 B4 1.550(3) . ?
C57 C58 1.388(4) . ?
C57 C60 1.496(3) . ?
C58 C59 1.376(4) . ?
C59 C61 1.496(4) . ?
B4 N24 1.548(4) . ?
Se2 C67 1.937(3) . ?
C67 C68 1.374(4) . ?
C67 C72 1.397(4) . ?
C68 C69 1.378(4) . ?
C69 C70 1.401(5) . ?
C70 C71 1.353(5) . ?
C71 C72 1.384(5) . ?
C65 C62 1.487(4) . ?
Se1 C31 1.912(3) . ?
C31 C36 1.382(4) . ?
C31 C32 1.406(4) . ?
C32 C33 1.390(4) . ?
C33 C34 1.365(5) . ?
C34 C35 1.383(5) . ?
C35 C36 1.387(4) . ?
N23 C62 1.346(3) . ?
N23 N24 1.381(3) . ?
N24 C64 1.357(3) . ?
C62 C63 1.392(4) . ?
C64 C63 1.376(4) . ?
C64 C66 1.490(4) . ?
C73 C74 1.355(6) . ?
C73 C78 1.390(5) . ?
C74 C75 1.396(6) . ?
C75 C76 1.323(6) . ?
C76 C77 1.365(5) . ?
C77 C78 1.393(5) . ?
C78 C79 1.464(5) . ?
C81 C82 1.364(7) . ?
C81 C82X 1.371(13) . ?
C81 C86 1.415(6) . ?
C81 C86X 1.511(11) . ?
C82 C83 1.482(7) . ?
C83 C84 1.343(7) . ?
C83 C86X 1.404(13) . ?
C84 C85 1.437(7) . ?
C85 C86X 1.380(11) . ?
C85 C84X 1.414(13) . ?
C85 C86 1.441(6) . ?
C86 C87 1.418(7) . ?
C87 C82X 1.372(13) . ?
C87 C84X 1.407(12) . ?
